data_1560249
loop_
_publ_author_name
'Handelmann, Jens'
'Babu, Chatla Naga'
'Steinert, Henning'
'Schwarz, Christopher'
'Scherpf, Thorsten'
'Kroll, Alexander'
'Gessner, Viktoria H.'

_publ_section_title
;
 Towards the rational design of ylide-substituted phosphines for
 gold(i)-catalysis: from inactive to ppm-level catalysis
;
_journal_issue 12
_journal_name_full 'Chemical Science'
_journal_page_first 4329
_journal_page_last 4337
_journal_paper_doi 10.1039/D1SC00105A
_journal_volume 12
_journal_year 2021
_chemical_formula_sum 'C38 H44 O P2'
_chemical_formula_weight 578.67
_space_group_crystal_system orthorhombic
_space_group_IT_number 29
_space_group_name_Hall 'P 2c -2ac'
_space_group_name_H-M_alt 'P c a 21'
_atom_sites_solution_hydrogens geom
_audit_creation_method SHELXL-2014/7
_audit_update_record
;
2020-02-10 deposited with the CCDC.	2021-01-29 downloaded from the CCDC.
;
_cell_angle_alpha 90
_cell_angle_beta 90
_cell_angle_gamma 90
_cell_formula_units_Z 4
_cell_length_a 11.39560(15)
_cell_length_b 15.6766(2)
_cell_length_c 18.1208(3)
_cell_measurement_reflns_used 23753
_cell_measurement_temperature 100(2)
_cell_measurement_theta_max 77.0750
_cell_measurement_theta_min 3.0880
_cell_volume 3237.18(8)
_computing_cell_refinement 'CrysAlisPro 1.171.40.20a (Rigaku OD, 2018)'
_computing_data_collection 'CrysAlisPro 1.171.40.20a (Rigaku OD, 2018)'
_computing_data_reduction 'CrysAlisPro 1.171.40.20a (Rigaku OD, 2018)'
_computing_molecular_graphics 'SHELXLE-2019 (Sheldrick, 2019)'
_computing_structure_refinement 'SHELXL-2018/3 (Sheldrick, 2018)'
_computing_structure_solution 'SHELXT-2018/2 (Sheldrick, 2018)'
_diffrn_ambient_temperature 100(2)
_diffrn_detector 'CCD plate'
_diffrn_detector_type HyPix
_diffrn_measured_fraction_theta_full 1.000
_diffrn_measured_fraction_theta_max 1.000
_diffrn_measurement_device 'four-circle diffractometer'
_diffrn_measurement_device_type 'XtaLAB Synergy, Dualflex, HyPix'
_diffrn_measurement_method '\w scans'
_diffrn_radiation_monochromator mirror
_diffrn_radiation_type CuK\a
_diffrn_radiation_wavelength 1.54184
_diffrn_reflns_av_R_equivalents 0.0360
_diffrn_reflns_av_unetI/netI 0.0319
_diffrn_reflns_Laue_measured_fraction_full 1.000
_diffrn_reflns_Laue_measured_fraction_max 1.000
_diffrn_reflns_limit_h_max 14
_diffrn_reflns_limit_h_min -14
_diffrn_reflns_limit_k_max 19
_diffrn_reflns_limit_k_min -19
_diffrn_reflns_limit_l_max 20
_diffrn_reflns_limit_l_min -22
_diffrn_reflns_number 26453
_diffrn_reflns_point_group_measured_fraction_full 1.000
_diffrn_reflns_point_group_measured_fraction_max 1.000
_diffrn_reflns_theta_full 67.684
_diffrn_reflns_theta_max 74.987
_diffrn_reflns_theta_min 4.798
_diffrn_source 'micro-focus sealed X-ray tube'
_diffrn_source_type 'PhotonJet (Cu) X-ray Source'
_exptl_absorpt_coefficient_mu 1.422
_exptl_absorpt_correction_T_max 0.894
_exptl_absorpt_correction_T_min 0.539
_exptl_absorpt_correction_type gaussian
_exptl_absorpt_process_details
;
CrysAlisPro 1.171.40.20a (Rigaku Oxford Diffraction, 2018)
Numerical absorption correction based on gaussian integration over
			a multifaceted crystal model
Empirical absorption correction using spherical harmonics,
 implemented in SCALE3 ABSPACK scaling algorithm.
;
_exptl_crystal_colour yellow
_exptl_crystal_density_diffrn 1.187
_exptl_crystal_description block
_exptl_crystal_F_000 1240
_exptl_crystal_size_max 0.101
_exptl_crystal_size_mid 0.097
_exptl_crystal_size_min 0.037
_refine_diff_density_max 0.623
_refine_diff_density_min -0.500
_refine_diff_density_rms 0.041
_refine_ls_abs_structure_details
;
 Refined as an inversion twin.
;
_refine_ls_abs_structure_Flack 0.38(2)
_refine_ls_extinction_method none
_refine_ls_goodness_of_fit_ref 1.019
_refine_ls_hydrogen_treatment constr
_refine_ls_matrix_type full
_refine_ls_number_parameters 481
_refine_ls_number_reflns 6357
_refine_ls_number_restraints 399
_refine_ls_restrained_S_all 1.014
_refine_ls_R_factor_all 0.0384
_refine_ls_R_factor_gt 0.0367
_refine_ls_shift/su_max 0.000
_refine_ls_shift/su_mean 0.000
_refine_ls_structure_factor_coef Fsqd
_refine_ls_weighting_details 'w=1/[\s^2^(Fo^2^)+(0.0604P)^2^+0.9613P] where P=(Fo^2^+2Fc^2^)/3'
_refine_ls_weighting_scheme calc
_refine_ls_wR_factor_gt 0.0966
_refine_ls_wR_factor_ref 0.0984
_reflns_Friedel_coverage 0.933
_reflns_Friedel_fraction_full 1.000
_reflns_Friedel_fraction_max 1.000
_reflns_number_gt 6140
_reflns_number_total 6357
_reflns_threshold_expression 'I > 2\s(I)'
_cod_data_source_file d1sc00105a2.cif
_cod_data_source_block CS046
_cod_depositor_comments 'Adding full bibliography for 1560241--1560250.cif.'
_cod_original_cell_volume 3237.16(8)
_cod_database_code 1560249
_shelx_shelxl_version_number 2014/7
_shelx_space_group_comment
;
The symmetry employed for this shelxl refinement is uniquely defined
by the following loop, which should always be used as a source of
symmetry information in preference to the above space-group names.
They are only intended as comments.
;

loop_
_space_group_symop_operation_xyz
'x, y, z'
'-x, -y, z+1/2'
'x+1/2, -y, z'
'-x+1/2, y, z+1/2'

loop_
_atom_site_label
_atom_site_type_symbol
_atom_site_fract_x
_atom_site_fract_y
_atom_site_fract_z
_atom_site_U_iso_or_equiv
_atom_site_adp_type
_atom_site_occupancy
_atom_site_site_symmetry_order
_atom_site_calc_flag
_atom_site_refinement_flags_posn
_atom_site_refinement_flags_adp
_atom_site_refinement_flags_occupancy
_atom_site_disorder_assembly
_atom_site_disorder_group
P1 P 0.74985(5) 0.32502(4) 0.51206(4) 0.02074(14) Uani 1 1 d . . . . .
P2 P 0.62678(6) 0.16259(4) 0.53751(5) 0.02882(17) Uani 1 1 d . U . . .
O1 O 0.28254(18) 0.39057(14) 0.29087(12) 0.0308(4) Uani 1 1 d . . . . .
C1 C 0.6272(2) 0.26512(17) 0.49235(16) 0.0241(5) Uani 1 1 d . . . . .
C2 C 0.5411(2) 0.29986(17) 0.43925(16) 0.0230(5) Uani 1 1 d . . . . .
C3 C 0.5456(2) 0.38305(18) 0.41045(16) 0.0262(5) Uani 1 1 d . . . . .
H3 H 0.6086 0.4190 0.4250 0.031 Uiso 1 1 calc R U . . .
C4 C 0.4621(2) 0.41550(18) 0.36151(15) 0.0259(5) Uani 1 1 d . . . . .
H4 H 0.4691 0.4722 0.3435 0.031 Uiso 1 1 calc R U . . .
C5 C 0.3688(2) 0.36491(18) 0.33920(16) 0.0245(5) Uani 1 1 d . . . . .
C6 C 0.3620(3) 0.28239(19) 0.36624(19) 0.0320(6) Uani 1 1 d . . . . .
H6 H 0.2988 0.2468 0.3514 0.038 Uiso 1 1 calc R U . . .
C7 C 0.4454(2) 0.25081(18) 0.41444(19) 0.0300(6) Uani 1 1 d . . . . .
H7 H 0.4379 0.1938 0.4315 0.036 Uiso 1 1 calc R U . . .
C8 C 0.2662(3) 0.4797(2) 0.28245(18) 0.0348(7) Uani 1 1 d . . . . .
H8A H 0.3350 0.5044 0.2581 0.052 Uiso 1 1 calc R U . . .
H8B H 0.2560 0.5060 0.3311 0.052 Uiso 1 1 calc R U . . .
H8C H 0.1963 0.4902 0.2523 0.052 Uiso 1 1 calc R U . . .
C9 C 0.8521(2) 0.33509(17) 0.43465(16) 0.0241(5) Uani 1 1 d . . . . .
C10 C 0.9674(2) 0.36321(19) 0.44504(16) 0.0284(6) Uani 1 1 d . . . . .
H10 H 0.9912 0.3839 0.4920 0.034 Uiso 1 1 calc R U . . .
C11 C 1.0470(2) 0.3610(2) 0.38741(17) 0.0312(6) Uani 1 1 d . . . . .
H11 H 1.1254 0.3795 0.3951 0.037 Uiso 1 1 calc R U . . .
C12 C 1.0125(3) 0.3319(2) 0.31828(18) 0.0334(6) Uani 1 1 d . . . . .
H12 H 1.0669 0.3309 0.2786 0.040 Uiso 1 1 calc R U . . .
C13 C 0.8975(3) 0.3042(2) 0.30770(18) 0.0348(6) Uani 1 1 d . . . . .
H13 H 0.8735 0.2844 0.2605 0.042 Uiso 1 1 calc R U . . .
C14 C 0.8184(3) 0.3055(2) 0.36530(17) 0.0301(6) Uani 1 1 d . . . . .
H14 H 0.7404 0.2860 0.3576 0.036 Uiso 1 1 calc R U . . .
C15 C 0.7147(2) 0.43312(16) 0.54323(16) 0.0234(5) Uani 1 1 d . . . . .
C16 C 0.6142(2) 0.44221(18) 0.58705(16) 0.0271(5) Uani 1 1 d . . . . .
H16 H 0.5670 0.3938 0.5978 0.033 Uiso 1 1 calc R U . . .
C17 C 0.5835(3) 0.5213(2) 0.61463(17) 0.0323(6) Uani 1 1 d . . . . .
H17 H 0.5156 0.5269 0.6446 0.039 Uiso 1 1 calc R U . . .
C18 C 0.6511(3) 0.59237(19) 0.59885(19) 0.0356(7) Uani 1 1 d . . . . .
H18 H 0.6307 0.6464 0.6188 0.043 Uiso 1 1 calc R U . . .
C19 C 0.7493(3) 0.58409(19) 0.5536(2) 0.0368(7) Uani 1 1 d . . . . .
H19 H 0.7943 0.6331 0.5413 0.044 Uiso 1 1 calc R U . . .
C20 C 0.7819(3) 0.50468(17) 0.52624(16) 0.0286(6) Uani 1 1 d . . . . .
H20 H 0.8498 0.4993 0.4961 0.034 Uiso 1 1 calc R U . . .
C21 C 0.8404(2) 0.28097(16) 0.58506(15) 0.0230(5) Uani 1 1 d . . . . .
C22 C 0.8365(2) 0.31399(18) 0.65627(16) 0.0252(5) Uani 1 1 d . . . . .
H22 H 0.7853 0.3601 0.6673 0.030 Uiso 1 1 calc R U . . .
C23 C 0.9071(3) 0.2799(2) 0.71150(16) 0.0300(6) Uani 1 1 d . . . . .
H23 H 0.9043 0.3030 0.7599 0.036 Uiso 1 1 calc R U . . .
C24 C 0.9818(3) 0.21226(19) 0.69610(18) 0.0313(6) Uani 1 1 d . . . . .
H24 H 1.0289 0.1882 0.7340 0.038 Uiso 1 1 calc R U . . .
C25 C 0.9870(3) 0.17985(18) 0.62452(18) 0.0312(6) Uani 1 1 d . . . . .
H25 H 1.0388 0.1341 0.6135 0.037 Uiso 1 1 calc R U . . .
C26 C 0.9175(2) 0.21366(18) 0.56964(17) 0.0278(6) Uani 1 1 d . . . . .
H26 H 0.9220 0.1912 0.5210 0.033 Uiso 1 1 calc R U . . .
C27A C 0.4867(15) 0.1412(8) 0.5795(8) 0.035(4) Uani 0.559(5) 1 d D . P A 1
H27A H 0.4319 0.1186 0.5410 0.042 Uiso 0.559(5) 1 calc R U P A 1
C28A C 0.4960(7) 0.0759(4) 0.6423(4) 0.0413(15) Uani 0.559(5) 1 d D . P A 1
H28A H 0.5290 0.0220 0.6227 0.050 Uiso 0.559(5) 1 calc R U P A 1
H28B H 0.5505 0.0978 0.6804 0.050 Uiso 0.559(5) 1 calc R U P A 1
C29A C 0.3769(8) 0.0579(5) 0.6775(5) 0.056(2) Uani 0.559(5) 1 d D . P A 1
H29A H 0.3246 0.0309 0.6407 0.067 Uiso 0.559(5) 1 calc R U P A 1
H29B H 0.3870 0.0176 0.7191 0.067 Uiso 0.559(5) 1 calc R U P A 1
C30A C 0.3214(17) 0.1394(11) 0.7054(10) 0.060(5) Uani 0.559(5) 1 d D . P A 1
H30A H 0.3662 0.1604 0.7486 0.072 Uiso 0.559(5) 1 calc R U P A 1
H30B H 0.2403 0.1272 0.7219 0.072 Uiso 0.559(5) 1 calc R U P A 1
C31A C 0.3183(16) 0.2084(13) 0.6469(13) 0.054(6) Uani 0.559(5) 1 d D . P A 1
H31A H 0.2909 0.2622 0.6698 0.065 Uiso 0.559(5) 1 calc R U P A 1
H31B H 0.2606 0.1922 0.6086 0.065 Uiso 0.559(5) 1 calc R U P A 1
C32A C 0.4370(14) 0.2243(10) 0.6101(10) 0.033(4) Uani 0.559(5) 1 d D . P A 1
H32A H 0.4275 0.2661 0.5696 0.040 Uiso 0.559(5) 1 calc R U P A 1
H32B H 0.4923 0.2486 0.6466 0.040 Uiso 0.559(5) 1 calc R U P A 1
C27B C 0.4659(18) 0.1533(10) 0.5732(9) 0.023(3) Uani 0.441(5) 1 d D . P A 2
H27B H 0.4117 0.1570 0.5299 0.028 Uiso 0.441(5) 1 calc R U P A 2
C28B C 0.4339(19) 0.2235(10) 0.6275(13) 0.029(4) Uani 0.441(5) 1 d D . P A 2
H28C H 0.4393 0.2794 0.6023 0.035 Uiso 0.441(5) 1 calc R U P A 2
H28D H 0.4915 0.2235 0.6685 0.035 Uiso 0.441(5) 1 calc R U P A 2
C29B C 0.3098(15) 0.2131(10) 0.6597(14) 0.029(3) Uani 0.441(5) 1 d D . P A 2
H29C H 0.2934 0.2595 0.6952 0.035 Uiso 0.441(5) 1 calc R U P A 2
H29D H 0.2509 0.2161 0.6196 0.035 Uiso 0.441(5) 1 calc R U P A 2
C30B C 0.3021(17) 0.1264(10) 0.6986(10) 0.043(4) Uani 0.441(5) 1 d D . P A 2
H30C H 0.2223 0.1182 0.7190 0.052 Uiso 0.441(5) 1 calc R U P A 2
H30D H 0.3588 0.1245 0.7400 0.052 Uiso 0.441(5) 1 calc R U P A 2
C31B C 0.3299(9) 0.0552(6) 0.6433(7) 0.048(2) Uani 0.441(5) 1 d D . P A 2
H31C H 0.3258 -0.0006 0.6687 0.058 Uiso 0.441(5) 1 calc R U P A 2
H31D H 0.2700 0.0554 0.6037 0.058 Uiso 0.441(5) 1 calc R U P A 2
C32B C 0.4516(8) 0.0658(5) 0.6088(6) 0.0407(19) Uani 0.441(5) 1 d D . P A 2
H32C H 0.5122 0.0584 0.6474 0.049 Uiso 0.441(5) 1 calc R U P A 2
H32D H 0.4636 0.0211 0.5710 0.049 Uiso 0.441(5) 1 calc R U P A 2
C33A C 0.6318(12) 0.0835(7) 0.4568(7) 0.0371(19) Uani 0.559(5) 1 d D U P A 1
H33A H 0.5840 0.1065 0.4150 0.045 Uiso 0.559(5) 1 calc R U P A 1
C34A C 0.5883(7) -0.0056(4) 0.4763(4) 0.0469(14) Uani 0.559(5) 1 d D U P A 1
H34A H 0.6318 -0.0267 0.5199 0.056 Uiso 0.559(5) 1 calc R U P A 1
H34B H 0.5041 -0.0027 0.4895 0.056 Uiso 0.559(5) 1 calc R U P A 1
C35A C 0.6042(8) -0.0672(5) 0.4135(5) 0.0597(17) Uani 0.559(5) 1 d D U P A 1
H35A H 0.5569 -0.0485 0.3706 0.072 Uiso 0.559(5) 1 calc R U P A 1
H35B H 0.5768 -0.1246 0.4284 0.072 Uiso 0.559(5) 1 calc R U P A 1
C36A C 0.7336(8) -0.0711(5) 0.3920(6) 0.0555(18) Uani 0.559(5) 1 d D U P A 1
H36A H 0.7796 -0.0931 0.4342 0.067 Uiso 0.559(5) 1 calc R U P A 1
H36B H 0.7433 -0.1115 0.3504 0.067 Uiso 0.559(5) 1 calc R U P A 1
C37A C 0.7814(7) 0.0157(5) 0.3694(4) 0.0525(15) Uani 0.559(5) 1 d D U P A 1
H37A H 0.7403 0.0361 0.3247 0.063 Uiso 0.559(5) 1 calc R U P A 1
H37B H 0.8662 0.0111 0.3580 0.063 Uiso 0.559(5) 1 calc R U P A 1
C38A C 0.7627(5) 0.0791(4) 0.4331(4) 0.0440(14) Uani 0.559(5) 1 d D U P A 1
H38A H 0.7891 0.1364 0.4174 0.053 Uiso 0.559(5) 1 calc R U P A 1
H38B H 0.8111 0.0615 0.4758 0.053 Uiso 0.559(5) 1 calc R U P A 1
C33B C 0.6285(13) 0.0799(9) 0.4677(8) 0.0294(18) Uani 0.441(5) 1 d D U P A 2
H33B H 0.5456 0.0657 0.4543 0.035 Uiso 0.441(5) 1 calc R U P A 2
C34B C 0.6858(7) 0.0001(4) 0.5022(4) 0.0388(15) Uani 0.441(5) 1 d D U P A 2
H34C H 0.7649 0.0153 0.5206 0.047 Uiso 0.441(5) 1 calc R U P A 2
H34D H 0.6383 -0.0187 0.5450 0.047 Uiso 0.441(5) 1 calc R U P A 2
C35B C 0.6965(8) -0.0728(5) 0.4483(5) 0.0459(16) Uani 0.441(5) 1 d D U P A 2
H35C H 0.6173 -0.0912 0.4325 0.055 Uiso 0.441(5) 1 calc R U P A 2
H35D H 0.7356 -0.1217 0.4725 0.055 Uiso 0.441(5) 1 calc R U P A 2
C36B C 0.7688(10) -0.0446(7) 0.3799(6) 0.0449(19) Uani 0.441(5) 1 d D U P A 2
H36C H 0.8492 -0.0286 0.3953 0.054 Uiso 0.441(5) 1 calc R U P A 2
H36D H 0.7745 -0.0924 0.3444 0.054 Uiso 0.441(5) 1 calc R U P A 2
C37B C 0.7092(9) 0.0313(5) 0.3434(5) 0.0455(18) Uani 0.441(5) 1 d D U P A 2
H37C H 0.6315 0.0136 0.3243 0.055 Uiso 0.441(5) 1 calc R U P A 2
H37D H 0.7571 0.0507 0.3010 0.055 Uiso 0.441(5) 1 calc R U P A 2
C38B C 0.6935(7) 0.1051(4) 0.3979(4) 0.0359(14) Uani 0.441(5) 1 d D U P A 2
H38C H 0.7718 0.1274 0.4116 0.043 Uiso 0.441(5) 1 calc R U P A 2
H38D H 0.6499 0.1516 0.3733 0.043 Uiso 0.441(5) 1 calc R U P A 2

loop_
_atom_site_aniso_label
_atom_site_aniso_U_11
_atom_site_aniso_U_22
_atom_site_aniso_U_33
_atom_site_aniso_U_23
_atom_site_aniso_U_13
_atom_site_aniso_U_12
P1 0.0167(3) 0.0206(3) 0.0249(3) -0.0016(2) -0.0002(2) -0.0012(2)
P2 0.0256(3) 0.0234(3) 0.0375(4) 0.0028(3) -0.0052(3) -0.0038(2)
O1 0.0219(10) 0.0360(10) 0.0344(11) 0.0009(8) -0.0041(8) 0.0007(8)
C1 0.0191(11) 0.0213(11) 0.0317(15) -0.0013(10) -0.0009(9) -0.0009(9)
C2 0.0183(11) 0.0228(12) 0.0279(13) -0.0042(10) 0.0023(9) 0.0010(9)
C3 0.0233(12) 0.0282(13) 0.0272(13) 0.0002(11) -0.0012(10) -0.0062(10)
C4 0.0246(13) 0.0278(13) 0.0253(13) 0.0012(10) 0.0010(10) -0.0017(10)
C5 0.0175(12) 0.0292(13) 0.0269(13) -0.0028(11) 0.0005(9) 0.0018(10)
C6 0.0229(13) 0.0282(14) 0.0451(17) -0.0022(12) -0.0087(12) -0.0047(11)
C7 0.0246(13) 0.0222(12) 0.0430(17) -0.0017(11) -0.0060(12) -0.0019(10)
C8 0.0282(15) 0.0386(16) 0.0374(16) 0.0051(12) 0.0001(11) 0.0053(12)
C9 0.0195(12) 0.0263(13) 0.0266(14) -0.0020(10) 0.0009(10) -0.0003(9)
C10 0.0246(13) 0.0330(14) 0.0277(14) -0.0035(11) -0.0010(10) -0.0050(11)
C11 0.0220(13) 0.0370(15) 0.0347(16) -0.0024(12) 0.0021(11) -0.0048(11)
C12 0.0275(14) 0.0440(16) 0.0287(15) -0.0035(12) 0.0060(12) 0.0005(12)
C13 0.0298(14) 0.0481(17) 0.0266(15) -0.0079(13) -0.0020(11) 0.0028(12)
C14 0.0219(13) 0.0384(15) 0.0302(15) -0.0053(12) -0.0024(11) -0.0005(11)
C15 0.0234(12) 0.0223(11) 0.0246(12) 0.0005(10) -0.0040(10) 0.0016(9)
C16 0.0237(12) 0.0271(13) 0.0305(14) 0.0000(11) -0.0012(10) 0.0018(10)
C17 0.0324(15) 0.0336(15) 0.0308(14) -0.0019(12) -0.0041(11) 0.0119(12)
C18 0.0415(16) 0.0243(13) 0.0409(17) -0.0053(12) -0.0126(13) 0.0104(12)
C19 0.0416(17) 0.0234(13) 0.045(2) 0.0006(12) -0.0116(13) -0.0030(11)
C20 0.0281(13) 0.0254(12) 0.0323(16) 0.0001(11) -0.0040(10) -0.0031(10)
C21 0.0178(11) 0.0224(11) 0.0288(14) -0.0004(10) 0.0009(10) -0.0030(9)
C22 0.0203(12) 0.0280(13) 0.0274(14) -0.0030(11) 0.0024(10) -0.0004(10)
C23 0.0270(14) 0.0376(15) 0.0252(14) -0.0023(11) -0.0008(10) -0.0018(11)
C24 0.0255(13) 0.0324(14) 0.0361(16) 0.0048(12) -0.0055(11) 0.0000(11)
C25 0.0257(14) 0.0265(13) 0.0416(17) -0.0027(12) -0.0030(12) 0.0045(10)
C26 0.0263(13) 0.0263(13) 0.0308(14) -0.0053(11) -0.0026(11) 0.0026(10)
C27A 0.034(8) 0.026(4) 0.046(6) 0.002(4) -0.015(4) -0.006(4)
C28A 0.049(4) 0.030(3) 0.045(4) 0.010(3) -0.005(3) -0.005(3)
C29A 0.061(5) 0.053(4) 0.054(5) 0.019(4) -0.005(4) -0.023(4)
C30A 0.051(9) 0.078(8) 0.052(7) 0.008(5) 0.023(7) -0.024(6)
C31A 0.042(7) 0.081(11) 0.040(7) 0.013(6) 0.012(4) 0.007(6)
C32A 0.021(4) 0.047(6) 0.033(8) 0.015(4) 0.000(4) -0.008(3)
C27B 0.014(5) 0.030(5) 0.026(5) 0.010(4) 0.004(4) -0.003(4)
C28B 0.032(6) 0.026(5) 0.029(9) -0.003(5) 0.012(5) 0.002(4)
C29B 0.013(5) 0.038(6) 0.036(8) -0.002(4) 0.008(4) -0.004(4)
C30B 0.021(5) 0.060(8) 0.049(7) 0.025(6) -0.002(4) 0.001(6)
C31B 0.039(5) 0.045(5) 0.061(6) 0.015(4) 0.012(5) -0.014(4)
C32B 0.038(4) 0.033(4) 0.051(5) 0.012(4) 0.010(4) -0.003(3)
C33A 0.040(3) 0.025(3) 0.047(4) -0.009(2) 0.000(3) 0.007(2)
C34A 0.057(3) 0.026(2) 0.058(3) -0.005(2) -0.010(3) -0.001(2)
C35A 0.077(4) 0.036(3) 0.066(4) -0.019(3) -0.012(3) 0.006(3)
C36A 0.071(4) 0.043(3) 0.053(4) -0.014(3) -0.016(3) 0.021(3)
C37A 0.057(3) 0.051(3) 0.049(3) -0.018(3) -0.006(3) 0.021(3)
C38A 0.037(3) 0.044(3) 0.050(3) -0.014(2) -0.002(2) 0.010(2)
C33B 0.025(3) 0.028(3) 0.035(3) -0.003(2) -0.011(3) 0.002(2)
C34B 0.038(3) 0.031(3) 0.047(3) 0.002(2) 0.000(3) 0.007(2)
C35B 0.053(4) 0.034(3) 0.050(3) -0.001(3) -0.004(3) 0.014(3)
C36B 0.053(4) 0.038(4) 0.044(4) -0.004(3) -0.001(3) 0.013(3)
C37B 0.060(4) 0.036(3) 0.040(3) -0.009(3) -0.005(3) 0.011(3)
C38B 0.040(3) 0.030(3) 0.038(3) -0.005(2) -0.002(2) 0.006(2)

loop_
_atom_type_symbol
_atom_type_description
_atom_type_scat_dispersion_real
_atom_type_scat_dispersion_imag
_atom_type_scat_source
C C 0.0181 0.0091 'International Tables Vol C Tables 4.2.6.8 and 6.1.1.4'
H H 0.0000 0.0000 'International Tables Vol C Tables 4.2.6.8 and 6.1.1.4'
O O 0.0492 0.0322 'International Tables Vol C Tables 4.2.6.8 and 6.1.1.4'
P P 0.2955 0.4335 'International Tables Vol C Tables 4.2.6.8 and 6.1.1.4'

loop_
_geom_angle_atom_site_label_1
_geom_angle_atom_site_label_2
_geom_angle_atom_site_label_3
_geom_angle
_geom_angle_site_symmetry_1
_geom_angle_site_symmetry_3
_geom_angle_publ_flag
C1 P1 C21 113.91(13) . . ?
C1 P1 C9 113.88(13) . . ?
C21 P1 C9 103.29(13) . . ?
C1 P1 C15 113.04(12) . . ?
C21 P1 C15 104.59(12) . . ?
C9 P1 C15 107.21(13) . . ?
C27A P2 C1 111.1(4) . . ?
C1 P2 C33B 108.7(4) . . ?
C27A P2 C33A 103.2(6) . . ?
C1 P2 C33A 103.3(4) . . ?
C1 P2 C27B 102.7(5) . . ?
C33B P2 C27B 100.9(7) . . ?
C5 O1 C8 116.8(2) . . ?
C2 C1 P1 118.2(2) . . ?
C2 C1 P2 128.46(19) . . ?
P1 C1 P2 113.22(15) . . ?
C3 C2 C7 114.6(2) . . ?
C3 C2 C1 124.0(2) . . ?
C7 C2 C1 121.4(2) . . ?
C4 C3 C2 123.3(2) . . ?
C4 C3 H3 118.4 . . ?
C2 C3 H3 118.4 . . ?
C5 C4 C3 119.9(3) . . ?
C5 C4 H4 120.0 . . ?
C3 C4 H4 120.0 . . ?
O1 C5 C6 117.2(2) . . ?
O1 C5 C4 124.5(3) . . ?
C6 C5 C4 118.3(3) . . ?
C7 C6 C5 121.3(3) . . ?
C7 C6 H6 119.4 . . ?
C5 C6 H6 119.4 . . ?
C6 C7 C2 122.6(3) . . ?
C6 C7 H7 118.7 . . ?
C2 C7 H7 118.7 . . ?
O1 C8 H8A 109.5 . . ?
O1 C8 H8B 109.5 . . ?
H8A C8 H8B 109.5 . . ?
O1 C8 H8C 109.5 . . ?
H8A C8 H8C 109.5 . . ?
H8B C8 H8C 109.5 . . ?
C14 C9 C10 119.0(3) . . ?
C14 C9 P1 119.2(2) . . ?
C10 C9 P1 121.5(2) . . ?
C11 C10 C9 120.4(3) . . ?
C11 C10 H10 119.8 . . ?
C9 C10 H10 119.8 . . ?
C10 C11 C12 120.2(3) . . ?
C10 C11 H11 119.9 . . ?
C12 C11 H11 119.9 . . ?
C11 C12 C13 119.5(3) . . ?
C11 C12 H12 120.3 . . ?
C13 C12 H12 120.3 . . ?
C14 C13 C12 120.4(3) . . ?
C14 C13 H13 119.8 . . ?
C12 C13 H13 119.8 . . ?
C13 C14 C9 120.5(3) . . ?
C13 C14 H14 119.7 . . ?
C9 C14 H14 119.8 . . ?
C20 C15 C16 119.5(2) . . ?
C20 C15 P1 123.8(2) . . ?
C16 C15 P1 116.6(2) . . ?
C17 C16 C15 120.2(3) . . ?
C17 C16 H16 119.9 . . ?
C15 C16 H16 119.9 . . ?
C16 C17 C18 120.5(3) . . ?
C16 C17 H17 119.8 . . ?
C18 C17 H17 119.8 . . ?
C17 C18 C19 119.6(3) . . ?
C17 C18 H18 120.2 . . ?
C19 C18 H18 120.2 . . ?
C20 C19 C18 120.5(3) . . ?
C20 C19 H19 119.7 . . ?
C18 C19 H19 119.7 . . ?
C19 C20 C15 119.7(3) . . ?
C19 C20 H20 120.2 . . ?
C15 C20 H20 120.2 . . ?
C22 C21 C26 119.0(3) . . ?
C22 C21 P1 121.1(2) . . ?
C26 C21 P1 119.9(2) . . ?
C21 C22 C23 120.4(3) . . ?
C21 C22 H22 119.8 . . ?
C23 C22 H22 119.8 . . ?
C24 C23 C22 120.2(3) . . ?
C24 C23 H23 119.9 . . ?
C22 C23 H23 119.9 . . ?
C23 C24 C25 119.5(3) . . ?
C23 C24 H24 120.3 . . ?
C25 C24 H24 120.3 . . ?
C26 C25 C24 120.5(3) . . ?
C26 C25 H25 119.8 . . ?
C24 C25 H25 119.8 . . ?
C25 C26 C21 120.4(3) . . ?
C25 C26 H26 119.8 . . ?
C21 C26 H26 119.8 . . ?
C32A C27A C28A 109.0(11) . . ?
C32A C27A P2 108.9(10) . . ?
C28A C27A P2 112.1(9) . . ?
C32A C27A H27A 108.9 . . ?
C28A C27A H27A 108.9 . . ?
P2 C27A H27A 108.9 . . ?
C29A C28A C27A 111.8(8) . . ?
C29A C28A H28A 109.3 . . ?
C27A C28A H28A 109.3 . . ?
C29A C28A H28B 109.3 . . ?
C27A C28A H28B 109.3 . . ?
H28A C28A H28B 107.9 . . ?
C30A C29A C28A 110.8(9) . . ?
C30A C29A H29A 109.5 . . ?
C28A C29A H29A 109.5 . . ?
C30A C29A H29B 109.5 . . ?
C28A C29A H29B 109.5 . . ?
H29A C29A H29B 108.1 . . ?
C29A C30A C31A 112.3(13) . . ?
C29A C30A H30A 109.1 . . ?
C31A C30A H30A 109.1 . . ?
C29A C30A H30B 109.1 . . ?
C31A C30A H30B 109.1 . . ?
H30A C30A H30B 107.9 . . ?
C30A C31A C32A 113.6(14) . . ?
C30A C31A H31A 108.8 . . ?
C32A C31A H31A 108.8 . . ?
C30A C31A H31B 108.8 . . ?
C32A C31A H31B 108.8 . . ?
H31A C31A H31B 107.7 . . ?
C27A C32A C31A 110.4(12) . . ?
C27A C32A H32A 109.6 . . ?
C31A C32A H32A 109.6 . . ?
C27A C32A H32B 109.6 . . ?
C31A C32A H32B 109.6 . . ?
H32A C32A H32B 108.1 . . ?
C28B C27B C32B 110.6(11) . . ?
C28B C27B P2 112.7(13) . . ?
C32B C27B P2 107.9(11) . . ?
C28B C27B H27B 108.5 . . ?
C32B C27B H27B 108.5 . . ?
P2 C27B H27B 108.5 . . ?
C27B C28B C29B 112.8(15) . . ?
C27B C28B H28C 109.0 . . ?
C29B C28B H28C 109.0 . . ?
C27B C28B H28D 109.0 . . ?
C29B C28B H28D 109.0 . . ?
H28C C28B H28D 107.8 . . ?
C30B C29B C28B 108.7(13) . . ?
C30B C29B H29C 109.9 . . ?
C28B C29B H29C 109.9 . . ?
C30B C29B H29D 109.9 . . ?
C28B C29B H29D 109.9 . . ?
H29C C29B H29D 108.3 . . ?
C29B C30B C31B 109.4(13) . . ?
C29B C30B H30C 109.8 . . ?
C31B C30B H30C 109.8 . . ?
C29B C30B H30D 109.8 . . ?
C31B C30B H30D 109.8 . . ?
H30C C30B H30D 108.2 . . ?
C32B C31B C30B 112.0(10) . . ?
C32B C31B H31C 109.2 . . ?
C30B C31B H31C 109.2 . . ?
C32B C31B H31D 109.2 . . ?
C30B C31B H31D 109.2 . . ?
H31C C31B H31D 107.9 . . ?
C27B C32B C31B 111.6(9) . . ?
C27B C32B H32C 109.3 . . ?
C31B C32B H32C 109.3 . . ?
C27B C32B H32D 109.3 . . ?
C31B C32B H32D 109.3 . . ?
H32C C32B H32D 108.0 . . ?
C34A C33A C38A 109.6(8) . . ?
C34A C33A P2 114.0(7) . . ?
C38A C33A P2 105.6(9) . . ?
C34A C33A H33A 109.2 . . ?
C38A C33A H33A 109.2 . . ?
P2 C33A H33A 109.2 . . ?
C35A C34A C33A 112.0(7) . . ?
C35A C34A H34A 109.2 . . ?
C33A C34A H34A 109.2 . . ?
C35A C34A H34B 109.2 . . ?
C33A C34A H34B 109.2 . . ?
H34A C34A H34B 107.9 . . ?
C34A C35A C36A 109.6(7) . . ?
C34A C35A H35A 109.8 . . ?
C36A C35A H35A 109.8 . . ?
C34A C35A H35B 109.8 . . ?
C36A C35A H35B 109.8 . . ?
H35A C35A H35B 108.2 . . ?
C37A C36A C35A 112.2(7) . . ?
C37A C36A H36A 109.2 . . ?
C35A C36A H36A 109.2 . . ?
C37A C36A H36B 109.2 . . ?
C35A C36A H36B 109.2 . . ?
H36A C36A H36B 107.9 . . ?
C36A C37A C38A 109.1(7) . . ?
C36A C37A H37A 109.9 . . ?
C38A C37A H37A 109.9 . . ?
C36A C37A H37B 109.9 . . ?
C38A C37A H37B 109.9 . . ?
H37A C37A H37B 108.3 . . ?
C37A C38A C33A 111.7(7) . . ?
C37A C38A H38A 109.3 . . ?
C33A C38A H38A 109.3 . . ?
C37A C38A H38B 109.3 . . ?
C33A C38A H38B 109.3 . . ?
H38A C38A H38B 107.9 . . ?
C38B C33B C34B 110.0(9) . . ?
C38B C33B P2 113.6(9) . . ?
C34B C33B P2 107.5(9) . . ?
C38B C33B H33B 108.5 . . ?
C34B C33B H33B 108.5 . . ?
P2 C33B H33B 108.5 . . ?
C35B C34B C33B 112.6(8) . . ?
C35B C34B H34C 109.1 . . ?
C33B C34B H34C 109.1 . . ?
C35B C34B H34D 109.1 . . ?
C33B C34B H34D 109.1 . . ?
H34C C34B H34D 107.8 . . ?
C34B C35B C36B 110.2(7) . . ?
C34B C35B H35C 109.6 . . ?
C36B C35B H35C 109.6 . . ?
C34B C35B H35D 109.6 . . ?
C36B C35B H35D 109.6 . . ?
H35C C35B H35D 108.1 . . ?
C37B C36B C35B 109.5(7) . . ?
C37B C36B H36C 109.8 . . ?
C35B C36B H36C 109.8 . . ?
C37B C36B H36D 109.8 . . ?
C35B C36B H36D 109.8 . . ?
H36C C36B H36D 108.2 . . ?
C36B C37B C38B 111.2(7) . . ?
C36B C37B H37C 109.4 . . ?
C38B C37B H37C 109.4 . . ?
C36B C37B H37D 109.4 . . ?
C38B C37B H37D 109.4 . . ?
H37C C37B H37D 108.0 . . ?
C33B C38B C37B 113.4(8) . . ?
C33B C38B H38C 108.9 . . ?
C37B C38B H38C 108.9 . . ?
C33B C38B H38D 108.9 . . ?
C37B C38B H38D 108.9 . . ?
H38C C38B H38D 107.7 . . ?

loop_
_geom_bond_atom_site_label_1
_geom_bond_atom_site_label_2
_geom_bond_distance
_geom_bond_site_symmetry_2
_geom_bond_publ_flag
P1 C1 1.721(3) . ?
P1 C21 1.814(3) . ?
P1 C9 1.830(3) . ?
P1 C15 1.831(3) . ?
P2 C27A 1.800(16) . ?
P2 C1 1.804(3) . ?
P2 C33B 1.812(15) . ?
P2 C33A 1.918(13) . ?
P2 C27B 1.949(17) . ?
O1 C5 1.377(3) . ?
O1 C8 1.417(4) . ?
C1 C2 1.478(4) . ?
C2 C3 1.406(4) . ?
C2 C7 1.408(4) . ?
C3 C4 1.397(4) . ?
C3 H3 0.9500 . ?
C4 C5 1.386(4) . ?
C4 H4 0.9500 . ?
C5 C6 1.386(4) . ?
C6 C7 1.383(4) . ?
C6 H6 0.9500 . ?
C7 H7 0.9500 . ?
C8 H8A 0.9800 . ?
C8 H8B 0.9800 . ?
C8 H8C 0.9800 . ?
C9 C14 1.393(4) . ?
C9 C10 1.399(4) . ?
C10 C11 1.384(4) . ?
C10 H10 0.9500 . ?
C11 C12 1.390(4) . ?
C11 H11 0.9500 . ?
C12 C13 1.394(5) . ?
C12 H12 0.9500 . ?
C13 C14 1.379(4) . ?
C13 H13 0.9500 . ?
C14 H14 0.9500 . ?
C15 C20 1.393(4) . ?
C15 C16 1.400(4) . ?
C16 C17 1.382(4) . ?
C16 H16 0.9500 . ?
C17 C18 1.384(5) . ?
C17 H17 0.9500 . ?
C18 C19 1.393(5) . ?
C18 H18 0.9500 . ?
C19 C20 1.391(4) . ?
C19 H19 0.9500 . ?
C20 H20 0.9500 . ?
C21 C22 1.391(4) . ?
C21 C26 1.402(4) . ?
C22 C23 1.391(4) . ?
C22 H22 0.9500 . ?
C23 C24 1.388(4) . ?
C23 H23 0.9500 . ?
C24 C25 1.394(5) . ?
C24 H24 0.9500 . ?
C25 C26 1.377(4) . ?
C25 H25 0.9500 . ?
C26 H26 0.9500 . ?
C27A C32A 1.525(14) . ?
C27A C28A 1.535(13) . ?
C27A H27A 1.0000 . ?
C28A C29A 1.526(10) . ?
C28A H28A 0.9900 . ?
C28A H28B 0.9900 . ?
C29A C30A 1.514(14) . ?
C29A H29A 0.9900 . ?
C29A H29B 0.9900 . ?
C30A C31A 1.514(15) . ?
C30A H30A 0.9900 . ?
C30A H30B 0.9900 . ?
C31A C32A 1.529(14) . ?
C31A H31A 0.9900 . ?
C31A H31B 0.9900 . ?
C32A H32A 0.9900 . ?
C32A H32B 0.9900 . ?
C27B C28B 1.521(15) . ?
C27B C32B 1.524(14) . ?
C27B H27B 1.0000 . ?
C28B C29B 1.539(16) . ?
C28B H28C 0.9900 . ?
C28B H28D 0.9900 . ?
C29B C30B 1.534(14) . ?
C29B H29C 0.9900 . ?
C29B H29D 0.9900 . ?
C30B C31B 1.534(16) . ?
C30B H30C 0.9900 . ?
C30B H30D 0.9900 . ?
C31B C32B 1.530(10) . ?
C31B H31C 0.9900 . ?
C31B H31D 0.9900 . ?
C32B H32C 0.9900 . ?
C32B H32D 0.9900 . ?
C33A C34A 1.523(12) . ?
C33A C38A 1.554(13) . ?
C33A H33A 1.0000 . ?
C34A C35A 1.504(9) . ?
C34A H34A 0.9900 . ?
C34A H34B 0.9900 . ?
C35A C36A 1.526(11) . ?
C35A H35A 0.9900 . ?
C35A H35B 0.9900 . ?
C36A C37A 1.522(11) . ?
C36A H36A 0.9900 . ?
C36A H36B 0.9900 . ?
C37A C38A 1.537(8) . ?
C37A H37A 0.9900 . ?
C37A H37B 0.9900 . ?
C38A H38A 0.9900 . ?
C38A H38B 0.9900 . ?
C33B C38B 1.517(13) . ?
C33B C34B 1.543(14) . ?
C33B H33B 1.0000 . ?
C34B C35B 1.508(10) . ?
C34B H34C 0.9900 . ?
C34B H34D 0.9900 . ?
C35B C36B 1.551(12) . ?
C35B H35C 0.9900 . ?
C35B H35D 0.9900 . ?
C36B C37B 1.521(11) . ?
C36B H36C 0.9900 . ?
C36B H36D 0.9900 . ?
C37B C38B 1.533(9) . ?
C37B H37C 0.9900 . ?
C37B H37D 0.9900 . ?
C38B H38C 0.9900 . ?
C38B H38D 0.9900 . ?

loop_
_geom_torsion_atom_site_label_1
_geom_torsion_atom_site_label_2
_geom_torsion_atom_site_label_3
_geom_torsion_atom_site_label_4
_geom_torsion
_geom_torsion_site_symmetry_1
_geom_torsion_site_symmetry_2
_geom_torsion_site_symmetry_3
_geom_torsion_site_symmetry_4
_geom_torsion_publ_flag
P1 C1 C2 C3 -8.0(4) . . . . ?
